data_4062237
loop_
_publ_author_name
'Haley, Michael M.'
'Gilbertson, Robert D.'
'Lau, Thomas L.S'
'Lanza, Seren'
'Wu, He-Ping'
'Weakley, Timothy J.R.'

_publ_section_title
;
Synthesis, structure, and spectroscopy of a family of iridabenzenes
generated by the reaction of Vaska-type complexes with a nucleophilic
3-vinyl-1-cyclopropene.
;
_journal_name_full Organometallics
_journal_year 2003
_chemical_formula_moiety 'C24 H31 Ir O3 P2 '
_chemical_formula_sum 'C24 H31 Ir O3 P2'
_chemical_formula_weight 621.67
_space_group_IT_number 14
_symmetry_cell_setting monoclinic
_symmetry_space_group_name_Hall '-P 2yn'
_symmetry_space_group_name_H-M 'P 1 21/n 1'
_cell_angle_alpha 90
_cell_angle_beta 90.98(2)
_cell_angle_gamma 90
_cell_formula_units_Z 4
_cell_length_a 9.248(4)
_cell_length_b 12.4422(13)
_cell_length_c 21.713(3)
_cell_measurement_temperature 296.2
_cell_volume 2498.2(8)
_diffrn_ambient_temperature 296
_exptl_crystal_density_diffrn 1.653
_cod_original_sg_symbol_H-M 'P 21/n'
_cod_original_formula_sum 'C24 H31 Ir O3 P2 '
_cod_database_code 4062237

loop_
_symmetry_equiv_pos_as_xyz
'  +x,  +y,  +z'
1/2-x,1/2+y,1/2-z
'  -x,  -y,  -z'
1/2+x,1/2-y,1/2+z

loop_
_atom_site_label
_atom_site_fract_x
_atom_site_fract_y
_atom_site_fract_z
_atom_site_U_iso_or_equiv
_atom_site_occupancy
_atom_site_refinement_flags
_atom_site_adp_type
_atom_site_calc_flag
_atom_site_calc_attached_atom
Ir 0.12197(3) 0.117483(19) 0.210871(11) 0.04135(7) 1.000 . Uani d ?
P(1) -0.0620(2) -0.00236(16) 0.19555(10) 0.0599(6) 1.000 . Uani d ?
P(2) 0.2148(2) 0.06816(16) 0.31058(9) 0.0566(6) 1.000 . Uani d ?
O(1) -0.0648(6) 0.2841(5) 0.2729(2) 0.081(2) 1.000 . Uani d ?
O(2) 0.4094(5) 0.2160(4) 0.1702(2) 0.0634(16) 1.000 . Uani d ?
O(3) 0.2992(5) 0.2212(4) 0.2177(2) 0.0612(15) 1.000 . Uani d ?
C(1) 0.1014(7) 0.1774(5) 0.1198(3) 0.0452(19) 1.000 . Uani d ?
C(2) 0.2261(7) 0.1891(5) 0.0899(3) 0.050(2) 1.000 . Uani d ?
C(3) 0.3656(8) 0.1499(6) 0.1195(3) 0.063(2) 1.000 . Uani d ?
C(4) 0.3568(9) 0.0333(7) 0.1373(4) 0.068(3) 1.000 . Uani d ?
C(5) 0.2595(7) 0.0028(6) 0.1756(3) 0.053(2) 1.000 . Uani d ?
C(6) 0.0039(7) 0.2245(6) 0.2479(3) 0.050(2) 1.000 . Uani d ?
C(7) -0.0378(7) 0.2084(5) 0.0906(3) 0.048(2) 1.000 . Uani d ?
C(8) -0.1283(8) 0.2867(6) 0.1139(3) 0.062(2) 1.000 . Uani d ?
C(9) -0.2565(9) 0.3147(7) 0.0844(4) 0.076(3) 1.000 . Uani d ?
C(10) -0.2985(9) 0.2620(8) 0.0311(4) 0.080(3) 1.000 . Uani d ?
C(11) -0.2126(9) 0.1830(7) 0.0071(4) 0.075(3) 1.000 . Uani d ?
C(12) -0.0845(8) 0.1574(6) 0.0362(3) 0.058(2) 1.000 . Uani d ?
C(13) 0.2405(8) 0.2404(7) 0.0275(3) 0.063(3) 1.000 . Uani d ?
C(14) 0.1758(10) 0.3356(8) 0.0127(4) 0.077(3) 1.000 . Uani d ?
C(15) 0.1929(12) 0.3809(9) -0.0455(4) 0.105(4) 1.000 . Uani d ?
C(16) 0.2778(14) 0.3295(12) -0.0883(5) 0.123(5) 1.000 . Uani d ?
C(17) 0.3401(12) 0.2366(11) -0.0736(4) 0.109(4) 1.000 . Uani d ?
C(18) 0.3244(9) 0.1911(8) -0.0169(4) 0.083(3) 1.000 . Uani d ?
C(19) -0.2442(8) 0.0537(7) 0.1931(5) 0.100(4) 1.000 . Uani d ?
C(20) -0.0491(11) -0.0724(7) 0.1225(4) 0.093(3) 1.000 . Uani d ?
C(21) -0.0792(11) -0.1120(7) 0.2489(5) 0.102(4) 1.000 . Uani d ?
C(22) 0.1148(12) -0.0083(8) 0.3671(4) 0.117(4) 1.000 . Uani d ?
C(23) 0.2521(12) 0.1854(7) 0.3553(4) 0.100(4) 1.000 . Uani d ?
C(24) 0.3783(12) -0.0045(13) 0.3096(5) 0.164(6) 1.000 . Uani d ?
H(1) 0.4386 0.1543 0.0894 0.076 1.000 . Uiso c ?
H(2) 0.4217 -0.0177 0.1206 0.082 1.000 . Uiso c ?
H(3) 0.2526 -0.0704 0.1876 0.064 1.000 . Uiso c ?
H(4) -0.1029 0.3207 0.1518 0.074 1.000 . Uiso c ?
H(5) -0.3144 0.3712 0.1000 0.091 1.000 . Uiso c ?
H(6) -0.3873 0.2802 0.0111 0.095 1.000 . Uiso c ?
H(7) -0.2427 0.1469 -0.0295 0.090 1.000 . Uiso c ?
H(8) -0.0256 0.1029 0.0191 0.070 1.000 . Uiso c ?
H(9) 0.1186 0.3704 0.0427 0.092 1.000 . Uiso c ?
H(10) 0.1486 0.4476 -0.0557 0.126 1.000 . Uiso c ?
H(11) 0.2892 0.3589 -0.1283 0.147 1.000 . Uiso c ?
H(12) 0.3983 0.2033 -0.1038 0.131 1.000 . Uiso c ?
H(13) 0.3699 0.1244 -0.0079 0.099 1.000 . Uiso c ?
H(14) -0.2690 0.0775 0.2331 0.120 1.000 . Uiso c ?
H(15) -0.2479 0.1127 0.1653 0.120 1.000 . Uiso c ?
H(16) -0.3107 0.0000 0.1797 0.120 1.000 . Uiso c ?
H(17) -0.1338 -0.1142 0.1157 0.112 1.000 . Uiso c ?
H(18) -0.0398 -0.0215 0.0902 0.112 1.000 . Uiso c ?
H(19) 0.0332 -0.1181 0.1234 0.112 1.000 . Uiso c ?
H(20) -0.1067 -0.0849 0.2879 0.122 1.000 . Uiso c ?
H(21) -0.1508 -0.1607 0.2340 0.122 1.000 . Uiso c ?
H(22) 0.0108 -0.1483 0.2530 0.122 1.000 . Uiso c ?
H(23) 0.0313 0.0309 0.3786 0.140 1.000 . Uiso c ?
H(24) 0.0863 -0.0753 0.3498 0.140 1.000 . Uiso c ?
H(25) 0.1745 -0.0204 0.4025 0.140 1.000 . Uiso c ?
H(26) 0.3058 0.1660 0.3913 0.120 1.000 . Uiso c ?
H(27) 0.3066 0.2347 0.3317 0.120 1.000 . Uiso c ?
H(28) 0.1637 0.2181 0.3668 0.120 1.000 . Uiso c ?
H(29) 0.3595 -0.0764 0.2970 0.197 1.000 . Uiso c ?
H(30) 0.4426 0.0283 0.2816 0.197 1.000 . Uiso c ?
H(31) 0.4211 -0.0046 0.3497 0.197 1.000 . Uiso c ?

loop_
_atom_site_aniso_label
_atom_site_aniso_U_11
_atom_site_aniso_U_22
_atom_site_aniso_U_33
_atom_site_aniso_U_12
_atom_site_aniso_U_13
_atom_site_aniso_U_23
Ir 0.0417(2) 0.0414(2) 0.04093(14) -0.00060(14) 0.00093(10) -0.00053(13)
P(1) 0.0510(12) 0.0562(12) 0.0720(13) -0.0133(10) -0.0106(9) 0.0176(10)
P(2) 0.0646(13) 0.0541(11) 0.0507(11) 0.0102(10) -0.0100(9) 0.0011(9)
O(1) 0.095(4) 0.087(4) 0.062(3) 0.033(4) 0.021(3) 0.002(3)
O(2) 0.051(3) 0.076(3) 0.063(3) -0.018(3) 0.003(2) -0.010(3)
O(3) 0.051(3) 0.077(3) 0.056(3) -0.018(3) 0.011(2) -0.021(3)
C(1) 0.043(4) 0.052(4) 0.041(4) -0.013(3) 0.002(3) -0.006(3)
C(2) 0.051(4) 0.061(5) 0.037(4) -0.015(4) 0.002(3) -0.012(3)
C(3) 0.047(4) 0.090(6) 0.054(4) -0.005(4) 0.002(3) -0.021(4)
C(4) 0.059(5) 0.080(6) 0.065(5) 0.008(5) 0.001(4) -0.029(4)
C(5) 0.052(4) 0.042(4) 0.065(5) 0.001(4) -0.008(4) -0.014(3)
C(6) 0.052(4) 0.056(4) 0.041(4) 0.011(4) 0.006(3) 0.004(3)
C(7) 0.052(4) 0.049(4) 0.044(4) -0.018(4) 0.009(3) -0.002(3)
C(8) 0.058(5) 0.075(5) 0.053(4) 0.006(4) 0.007(4) 0.011(4)
C(9) 0.068(6) 0.087(6) 0.072(6) 0.018(5) 0.015(5) 0.019(5)
C(10) 0.051(5) 0.116(8) 0.071(6) -0.013(5) -0.013(4) 0.040(6)
C(11) 0.074(6) 0.093(7) 0.059(5) -0.021(5) -0.014(5) 0.003(5)
C(12) 0.055(5) 0.070(5) 0.049(4) -0.011(4) -0.002(3) 0.000(4)
C(13) 0.054(5) 0.089(6) 0.046(4) -0.030(5) 0.003(4) -0.003(4)
C(14) 0.086(6) 0.086(6) 0.059(5) -0.029(6) 0.007(4) 0.002(5)
C(15) 0.129(9) 0.116(9) 0.070(6) -0.048(7) -0.011(6) 0.033(6)
C(16) 0.134(11) 0.190(14) 0.044(6) -0.103(11) -0.004(6) 0.032(8)
C(17) 0.101(9) 0.186(12) 0.042(6) -0.073(9) 0.021(5) -0.009(7)
C(18) 0.062(5) 0.130(8) 0.057(5) -0.034(5) 0.009(4) -0.012(5)
C(19) 0.036(5) 0.098(7) 0.165(9) -0.018(5) -0.013(5) 0.046(7)
C(20) 0.115(8) 0.069(6) 0.095(7) -0.026(6) -0.027(6) -0.004(5)
C(21) 0.099(7) 0.080(6) 0.126(8) -0.030(6) -0.032(6) 0.052(6)
C(22) 0.150(10) 0.117(8) 0.083(7) -0.012(8) -0.026(6) 0.045(6)
C(23) 0.167(10) 0.076(6) 0.056(5) -0.014(6) -0.032(6) 0.002(4)
C(24) 0.134(10) 0.277(17) 0.080(7) 0.140(11) -0.038(6) -0.032(9)

loop_
_geom_bond_atom_site_label_1
_geom_bond_atom_site_label_2
_geom_bond_distance
_geom_bond_site_symmetry_1
_geom_bond_site_symmetry_2
_geom_bond_publ_flag
Ir P(1) 2.2827(19) . . yes
Ir P(2) 2.3951(18) . . yes
Ir O(3) 2.089(4) . . yes
Ir C(1) 2.118(6) . . yes
Ir C(5) 2.068(7) . . yes
Ir C(6) 1.908(7) . . yes
P(1) C(19) 1.824(8) . . yes
P(1) C(20) 1.816(9) . . yes
P(1) C(21) 1.798(8) . . yes
P(2) C(22) 1.818(10) . . yes
P(2) C(23) 1.783(9) . . yes
P(2) C(24) 1.763(9) . . yes
O(1) C(6) 1.122(7) . . yes
O(2) O(3) 1.464(6) . . yes
O(2) C(3) 1.427(7) . . yes
C(1) C(2) 1.342(8) . . yes
C(1) C(7) 1.477(9) . . yes
C(2) C(3) 1.512(9) . . yes
C(2) C(13) 1.505(9) . . yes
C(3) C(4) 1.504(11) . . yes
C(3) H(1) 0.95 . . no
C(4) C(5) 1.292(9) . . yes
C(4) H(2) 0.95 . . no
C(5) H(3) 0.95 . . no
C(7) C(8) 1.386(9) . . yes
C(7) C(12) 1.403(9) . . yes
C(8) C(9) 1.383(10) . . yes
C(8) H(4) 0.95 . . no
C(9) C(10) 1.380(11) . . yes
C(9) H(5) 0.95 . . no
C(10) C(11) 1.372(11) . . yes
C(10) H(6) 0.95 . . no
C(11) C(12) 1.370(10) . . yes
C(11) H(7) 0.95 . . no
C(12) H(8) 0.95 . . no
C(13) C(14) 1.364(11) . . yes
C(13) C(18) 1.390(11) . . yes
C(14) C(15) 1.394(11) . . yes
C(14) H(9) 0.95 . . no
C(15) C(16) 1.384(15) . . yes
C(15) H(10) 0.95 . . no
C(16) C(17) 1.329(16) . . yes
C(16) H(11) 0.95 . . no
C(17) C(18) 1.365(12) . . yes
C(17) H(12) 0.95 . . no
C(18) H(13) 0.95 . . no
C(19) H(14) 0.95 . . no
C(19) H(15) 0.95 . . no
C(19) H(16) 0.95 . . no
C(20) H(17) 0.95 . . no
C(20) H(18) 0.95 . . no
C(20) H(19) 0.95 . . no
C(21) H(20) 0.95 . . no
C(21) H(21) 0.95 . . no
C(21) H(22) 0.95 . . no
C(22) H(23) 0.95 . . no
C(22) H(24) 0.95 . . no
C(22) H(25) 0.95 . . no
C(23) H(26) 0.95 . . no
C(23) H(27) 0.95 . . no
C(23) H(28) 0.95 . . no
C(24) H(29) 0.95 . . no
C(24) H(30) 0.95 . . no
C(24) H(31) 0.95 . . no
